data_7058598
loop_
_publ_author_name
'Attar, Salahuddin S.'
'Marchi\`o, Luciano'
'Pilia, Luca'
'Casula, Maria F.'
'Espa, Davide'
'Serpe, Angela'
'Pizzotti, Maddalena'
'Marinotto, Daniele'
'Deplano, Paola'

_publ_section_title
;
 Design of nickel donor--acceptor dithiolenes for 2nd order nonlinear
 optics: an experimental and computational study
;
_journal_issue 32
_journal_name_full 'New Journal of Chemistry'
_journal_page_first 12570
_journal_paper_doi 10.1039/C9NJ02976A
_journal_volume 43
_journal_year 2019
_chemical_formula_moiety 'C22 H18 N4 Ni S4'
_chemical_formula_sum 'C22 H18 N4 Ni S4'
_chemical_formula_weight 525.35
_space_group_crystal_system triclinic
_space_group_IT_number 2
_space_group_name_Hall '-P 1'
_space_group_name_H-M_alt 'P -1'
_symmetry_space_group_name_Hall '-P 1'
_symmetry_space_group_name_H-M 'P -1'
_atom_sites_solution_hydrogens geom
_atom_sites_solution_primary iterative
_audit_creation_date 2018-10-04
_audit_creation_method
;
Olex2 1.2
(compiled 2018.05.29 svn.r3508 for OlexSys, GUI svn.r5506)
;
_audit_update_record
;
2019-04-16 deposited with the CCDC.    2019-07-08 downloaded from the CCDC.
;
_cell_angle_alpha 73.582(4)
_cell_angle_beta 70.444(5)
_cell_angle_gamma 83.313(5)
_cell_formula_units_Z 2
_cell_length_a 9.040(3)
_cell_length_b 11.556(3)
_cell_length_c 12.136(4)
_cell_measurement_reflns_used 4328
_cell_measurement_temperature 296
_cell_measurement_theta_max 24.404
_cell_measurement_theta_min 2.240
_cell_volume 1145.6(6)
_computing_cell_refinement 'SAINT V8.18C (?, 2016)'
_computing_data_collection Smart
_computing_data_reduction 'SAINT V8.18C (?, 2016)'
_computing_molecular_graphics 'Olex2 (Dolomanov et al., 2009)'
_computing_publication_material 'Olex2 (Dolomanov et al., 2009)'
_computing_structure_refinement 'ShelXL (Sheldrick, 2015)'
_computing_structure_solution 'olex2.solve (Bourhis et al., 2015)'
_diffrn_ambient_temperature 296
_diffrn_measured_fraction_theta_full 0.993
_diffrn_measured_fraction_theta_max 0.993
_diffrn_measurement_device_type 'Bruker Smart Breeze'
_diffrn_measurement_method 'omega and phi scan'
_diffrn_radiation_type MoK\a
_diffrn_radiation_wavelength 0.71073
_diffrn_reflns_av_R_equivalents 0.0348
_diffrn_reflns_av_unetI/netI 0.0341
_diffrn_reflns_Laue_measured_fraction_full 0.993
_diffrn_reflns_Laue_measured_fraction_max 0.993
_diffrn_reflns_limit_h_max 10
_diffrn_reflns_limit_h_min -10
_diffrn_reflns_limit_k_max 13
_diffrn_reflns_limit_k_min -13
_diffrn_reflns_limit_l_max 14
_diffrn_reflns_limit_l_min -14
_diffrn_reflns_number 12122
_diffrn_reflns_point_group_measured_fraction_full 0.993
_diffrn_reflns_point_group_measured_fraction_max 0.993
_diffrn_reflns_theta_full 24.825
_diffrn_reflns_theta_max 24.825
_diffrn_reflns_theta_min 1.838
_diffrn_source 'sealed tube'
_exptl_absorpt_coefficient_mu 1.229
_exptl_absorpt_correction_T_max 0.7451
_exptl_absorpt_correction_T_min 0.6195
_exptl_absorpt_correction_type multi-scan
_exptl_absorpt_process_details
;
SADABS-2008/1 (Bruker,2008) was used for absorption correction.
wR2(int) was 0.1166 before and 0.0479 after correction.
The Ratio of minimum to maximum transmission is 0.8314.
The \l/2 correction factor is 0.0015.
;
_exptl_crystal_colour 'clear dark black'
_exptl_crystal_colour_lustre clear
_exptl_crystal_colour_modifier dark
_exptl_crystal_colour_primary black
_exptl_crystal_density_diffrn 1.523
_exptl_crystal_description prism
_exptl_crystal_F_000 540
_exptl_crystal_size_max 0.29
_exptl_crystal_size_mid 0.19
_exptl_crystal_size_min 0.15
_refine_diff_density_max 0.255
_refine_diff_density_min -0.260
_refine_diff_density_rms 0.054
_refine_ls_extinction_method none
_refine_ls_goodness_of_fit_ref 1.039
_refine_ls_hydrogen_treatment constr
_refine_ls_matrix_type full
_refine_ls_number_parameters 299
_refine_ls_number_reflns 3935
_refine_ls_number_restraints 6
_refine_ls_restrained_S_all 1.040
_refine_ls_R_factor_all 0.0418
_refine_ls_R_factor_gt 0.0322
_refine_ls_shift/su_max 0.001
_refine_ls_shift/su_mean 0.000
_refine_ls_structure_factor_coef Fsqd
_refine_ls_weighting_details 'w=1/[\s^2^(Fo^2^)+(0.0418P)^2^+0.2650P] where P=(Fo^2^+2Fc^2^)/3'
_refine_ls_weighting_scheme calc
_refine_ls_wR_factor_gt 0.0793
_refine_ls_wR_factor_ref 0.0868
_reflns_Friedel_coverage 0.000
_reflns_number_gt 3258
_reflns_number_total 3935
_reflns_threshold_expression 'I > 2\s(I)'
_cod_data_source_file c9nj02976a2.cif
_cod_data_source_block 1_nimnt115
_cod_depositor_comments 'Adding full bibliography for 7058598--7058600.cif.'
_cod_database_code 7058598
_shelx_shelxl_version_number 2014/7
_shelx_space_group_comment
;
The symmetry employed for this shelxl refinement is uniquely defined
by the following loop, which should always be used as a source of
symmetry information in preference to the above space-group names.
They are only intended as comments.
;
_olex2_refinement_description
;
1. Fixed Uiso
 At 1.2 times of:
  All C(H) groups, All C(H,H) groups
2. Restrained distances
 N11-C31A = N11-C31 = N21-C41A = N21-C41 = C31A-C41A = C31-C41
 1.5 with sigma of 0.02
3. Others
 Sof(C31)=Sof(H31C)=Sof(H31D)=Sof(C41)=Sof(H41C)=Sof(H41D)=1-FVAR(1)
 Sof(C41A)=Sof(H41A)=Sof(H41B)=Sof(C31A)=Sof(H31A)=Sof(H31B)=FVAR(1)
4.a Secondary CH2 refined with riding coordinates:
 C51(H51A,H51B), C121(H12A,H12B), C41A(H41A,H41B), C31A(H31A,H31B), C31(H31C,
 H31D), C41(H41C,H41D)
4.b Aromatic/amide H refined with riding coordinates:
 C71(H71), C81(H81), C91(H91), C101(H101), C111(H111), C181(H181), C171(H171),
 C161(H161), C151(H151), C141(H141)
;
_olex2_submission_special_instructions 'No special instructions were received'

loop_
_space_group_symop_operation_xyz
'x, y, z'
'-x, -y, -z'

loop_
_atom_site_label
_atom_site_type_symbol
_atom_site_fract_x
_atom_site_fract_y
_atom_site_fract_z
_atom_site_U_iso_or_equiv
_atom_site_adp_type
_atom_site_occupancy
_atom_site_site_symmetry_order
_atom_site_calc_flag
_atom_site_refinement_flags_posn
_atom_site_refinement_flags_occupancy
_atom_site_disorder_assembly
_atom_site_disorder_group
Ni Ni 0.19681(4) 0.60441(3) 0.42554(3) 0.04229(12) Uani 1 1 d . . . .
S11 S 0.37312(8) 0.46470(6) 0.38977(6) 0.05185(19) Uani 1 1 d . . . .
S21 S 0.11394(9) 0.51432(6) 0.61549(6) 0.0579(2) Uani 1 1 d . . . .
S12 S 0.25655(8) 0.71546(6) 0.23704(6) 0.04889(18) Uani 1 1 d . . . .
S22 S 0.03912(9) 0.76157(6) 0.44695(6) 0.0557(2) Uani 1 1 d . . . .
C11 C 0.3547(3) 0.3662(2) 0.5257(2) 0.0412(6) Uani 1 1 d . . . .
N11 N 0.2125(2) 0.31285(19) 0.74048(18) 0.0500(5) Uani 1 1 d D . . .
C12 C 0.1180(3) 0.8177(2) 0.2935(2) 0.0442(6) Uani 1 1 d . . . .
N22 N -0.1277(3) 1.0638(2) 0.3376(3) 0.0817(8) Uani 1 1 d . . . .
N12 N 0.1944(4) 0.9957(3) -0.0027(3) 0.1123(12) Uani 1 1 d . . . .
N21 N 0.4464(2) 0.26966(18) 0.53750(19) 0.0475(5) Uani 1 1 d D . . .
C51 C 0.5702(3) 0.2413(2) 0.4336(3) 0.0552(7) Uani 1 1 d . . . .
H51A H 0.6401 0.1797 0.4634 0.066 Uiso 1 1 calc R . . .
H51B H 0.6310 0.3130 0.3871 0.066 Uiso 1 1 calc R . . .
C61 C 0.5094(3) 0.1980(2) 0.3512(2) 0.0497(6) Uani 1 1 d . . . .
C71 C 0.5919(4) 0.2218(3) 0.2297(3) 0.0745(9) Uani 1 1 d . . . .
H71 H 0.6818 0.2676 0.1987 0.089 Uiso 1 1 calc R . . .
C81 C 0.5427(5) 0.1785(4) 0.1533(3) 0.0944(12) Uani 1 1 d . . . .
H81 H 0.5992 0.1950 0.0711 0.113 Uiso 1 1 calc R . . .
C91 C 0.4097(6) 0.1107(4) 0.1989(4) 0.0940(12) Uani 1 1 d . . . .
H91 H 0.3766 0.0809 0.1477 0.113 Uiso 1 1 calc R . . .
C101 C 0.3270(4) 0.0873(3) 0.3183(4) 0.0813(10) Uani 1 1 d . . . .
H101 H 0.2367 0.0420 0.3489 0.098 Uiso 1 1 calc R . . .
C111 C 0.3766(3) 0.1306(3) 0.3943(3) 0.0618(7) Uani 1 1 d . . . .
H111 H 0.3193 0.1140 0.4762 0.074 Uiso 1 1 calc R . . .
C121 C 0.0851(3) 0.3239(3) 0.8514(2) 0.0600(8) Uani 1 1 d . . . .
H12A H 0.0313 0.2478 0.8892 0.072 Uiso 1 1 calc R . . .
H12B H 0.0097 0.3851 0.8292 0.072 Uiso 1 1 calc R . . .
C131 C 0.1413(3) 0.3563(2) 0.9416(2) 0.0514(6) Uani 1 1 d . . . .
C181 C 0.2514(4) 0.4433(3) 0.9080(3) 0.0771(10) Uani 1 1 d . . . .
H181 H 0.2966 0.4817 0.8266 0.092 Uiso 1 1 calc R . . .
C171 C 0.2945(5) 0.4734(4) 0.9946(4) 0.0907(11) Uani 1 1 d . . . .
H171 H 0.3696 0.5317 0.9714 0.109 Uiso 1 1 calc R . . .
C161 C 0.2278(5) 0.4184(4) 1.1144(3) 0.0851(11) Uani 1 1 d . . . .
H161 H 0.2570 0.4394 1.1727 0.102 Uiso 1 1 calc R . . .
C151 C 0.1181(5) 0.3324(3) 1.1484(3) 0.0792(10) Uani 1 1 d . . . .
H151 H 0.0725 0.2949 1.2301 0.095 Uiso 1 1 calc R . . .
C141 C 0.0746(3) 0.3009(3) 1.0625(2) 0.0602(7) Uani 1 1 d . . . .
H141 H 0.0001 0.2421 1.0862 0.072 Uiso 1 1 calc R . . .
C21 C 0.2287(3) 0.3898(2) 0.6342(2) 0.0408(6) Uani 1 1 d . . . .
C22 C 0.0748(3) 0.9262(2) 0.2272(2) 0.0502(6) Uani 1 1 d . . . .
C42 C -0.0384(3) 1.0037(2) 0.2871(3) 0.0584(7) Uani 1 1 d . . . .
C32 C 0.1410(4) 0.9647(3) 0.0996(3) 0.0689(8) Uani 1 1 d . . . .
C41A C 0.4077(17) 0.1765(12) 0.6578(9) 0.061(3) Uani 0.593(16) 1 d D P A 1
H41A H 0.3325 0.1215 0.6605 0.074 Uiso 0.593(16) 1 calc R P A 1
H41B H 0.5023 0.1301 0.6644 0.074 Uiso 0.593(16) 1 calc R P A 1
C31A C 0.3415(9) 0.2293(8) 0.7639(6) 0.058(2) Uani 0.593(16) 1 d D P A 1
H31A H 0.3022 0.1662 0.8379 0.070 Uiso 0.593(16) 1 calc R P A 1
H31B H 0.4215 0.2724 0.7722 0.070 Uiso 0.593(16) 1 calc R P A 1
C31 C 0.2985(15) 0.1922(10) 0.7385(11) 0.068(3) Uani 0.407(16) 1 d D P A 2
H31C H 0.3049 0.1541 0.8190 0.082 Uiso 0.407(16) 1 calc R P A 2
H31D H 0.2353 0.1413 0.7214 0.082 Uiso 0.407(16) 1 calc R P A 2
C41 C 0.4584(18) 0.194(2) 0.6513(14) 0.067(5) Uani 0.407(16) 1 d D P A 2
H41C H 0.5314 0.2273 0.6769 0.080 Uiso 0.407(16) 1 calc R P A 2
H41D H 0.4944 0.1133 0.6444 0.080 Uiso 0.407(16) 1 calc R P A 2

loop_
_atom_site_aniso_label
_atom_site_aniso_U_11
_atom_site_aniso_U_22
_atom_site_aniso_U_33
_atom_site_aniso_U_23
_atom_site_aniso_U_13
_atom_site_aniso_U_12
Ni 0.0492(2) 0.0402(2) 0.03594(19) -0.00846(14) -0.01560(15) 0.00751(14)
S11 0.0583(4) 0.0466(4) 0.0370(3) -0.0050(3) -0.0065(3) 0.0105(3)
S21 0.0714(5) 0.0541(4) 0.0368(4) -0.0106(3) -0.0094(3) 0.0166(3)
S12 0.0534(4) 0.0469(4) 0.0402(4) -0.0065(3) -0.0135(3) 0.0070(3)
S22 0.0660(5) 0.0496(4) 0.0439(4) -0.0110(3) -0.0143(3) 0.0165(3)
C11 0.0458(14) 0.0357(13) 0.0457(14) -0.0091(11) -0.0204(11) -0.0004(11)
N11 0.0501(13) 0.0553(13) 0.0390(12) 0.0009(10) -0.0167(10) -0.0044(10)
C12 0.0435(14) 0.0418(14) 0.0489(15) -0.0112(11) -0.0170(12) -0.0026(11)
N22 0.0768(19) 0.0628(17) 0.087(2) -0.0138(15) -0.0146(16) 0.0226(15)
N12 0.148(3) 0.078(2) 0.062(2) 0.0091(16) -0.004(2) 0.025(2)
N21 0.0517(13) 0.0419(11) 0.0517(13) -0.0115(10) -0.0237(10) 0.0080(10)
C51 0.0420(15) 0.0527(16) 0.0709(19) -0.0197(14) -0.0193(13) 0.0120(12)
C61 0.0483(15) 0.0428(14) 0.0600(17) -0.0199(13) -0.0207(13) 0.0183(12)
C71 0.068(2) 0.077(2) 0.067(2) -0.0181(17) -0.0125(17) 0.0118(16)
C81 0.118(3) 0.107(3) 0.060(2) -0.038(2) -0.028(2) 0.035(3)
C91 0.119(3) 0.089(3) 0.107(3) -0.054(3) -0.066(3) 0.035(2)
C101 0.083(2) 0.076(2) 0.106(3) -0.042(2) -0.044(2) 0.0054(18)
C111 0.0621(18) 0.0607(18) 0.0683(19) -0.0257(15) -0.0222(15) 0.0041(14)
C121 0.0521(16) 0.082(2) 0.0381(14) 0.0021(14) -0.0136(12) -0.0156(15)
C131 0.0481(15) 0.0571(16) 0.0425(14) -0.0021(12) -0.0166(12) 0.0027(12)
C181 0.080(2) 0.092(2) 0.0601(19) 0.0032(17) -0.0342(17) -0.0246(19)
C171 0.092(3) 0.096(3) 0.101(3) -0.022(2) -0.051(2) -0.012(2)
C161 0.111(3) 0.090(3) 0.080(3) -0.039(2) -0.057(2) 0.026(2)
C151 0.104(3) 0.081(2) 0.0468(18) -0.0216(17) -0.0216(18) 0.024(2)
C141 0.0660(18) 0.0602(17) 0.0451(16) -0.0115(13) -0.0109(14) 0.0081(14)
C21 0.0481(14) 0.0413(13) 0.0361(13) -0.0065(11) -0.0191(11) -0.0056(11)
C22 0.0485(15) 0.0424(14) 0.0521(16) -0.0036(12) -0.0138(12) -0.0001(12)
C42 0.0569(18) 0.0431(15) 0.0636(18) 0.0004(14) -0.0176(15) 0.0030(14)
C32 0.079(2) 0.0453(17) 0.063(2) 0.0007(15) -0.0135(17) 0.0126(14)
C41A 0.065(7) 0.053(5) 0.056(4) 0.000(3) -0.025(4) 0.017(4)
C31A 0.059(4) 0.066(4) 0.045(3) 0.005(3) -0.025(3) -0.005(3)
C31 0.088(8) 0.052(6) 0.066(6) 0.010(5) -0.047(6) -0.004(5)
C41 0.074(11) 0.066(8) 0.075(8) -0.015(6) -0.049(8) 0.009(7)

loop_
_atom_type_symbol
_atom_type_description
_atom_type_scat_dispersion_real
_atom_type_scat_dispersion_imag
_atom_type_scat_source
C C 0.0033 0.0016 'International Tables Vol C Tables 4.2.6.8 and 6.1.1.4'
H H 0.0000 0.0000 'International Tables Vol C Tables 4.2.6.8 and 6.1.1.4'
N N 0.0061 0.0033 'International Tables Vol C Tables 4.2.6.8 and 6.1.1.4'
S S 0.1246 0.1234 'International Tables Vol C Tables 4.2.6.8 and 6.1.1.4'
Ni Ni 0.3393 1.1124 'International Tables Vol C Tables 4.2.6.8 and 6.1.1.4'

loop_
_geom_angle_atom_site_label_1
_geom_angle_atom_site_label_2
_geom_angle_atom_site_label_3
_geom_angle
S11 Ni S12 95.96(3)
S11 Ni S22 173.20(3)
S21 Ni S11 91.87(3)
S21 Ni S12 172.17(3)
S21 Ni S22 93.25(3)
S22 Ni S12 78.95(3)
C11 S11 Ni 105.40(9)
C21 S21 Ni 105.80(9)
C12 S12 Ni 85.87(9)
C12 S22 Ni 86.39(9)
N21 C11 S11 121.70(19)
N21 C11 C21 119.9(2)
C21 C11 S11 118.39(18)
C121 N11 C31A 113.8(3)
C121 N11 C31 118.8(4)
C21 N11 C121 122.8(2)
C21 N11 C31A 121.6(3)
C21 N11 C31 115.9(5)
S22 C12 S12 108.79(14)
C22 C12 S12 126.2(2)
C22 C12 S22 125.0(2)
C11 N21 C51 122.1(2)
C11 N21 C41A 118.6(6)
C11 N21 C41 124.8(9)
C51 N21 C41A 118.8(6)
C41 N21 C51 112.1(8)
N21 C51 H51A 108.8
N21 C51 H51B 108.8
N21 C51 C61 113.9(2)
H51A C51 H51B 107.7
C61 C51 H51A 108.8
C61 C51 H51B 108.8
C71 C61 C51 119.5(3)
C71 C61 C111 118.4(3)
C111 C61 C51 122.0(3)
C61 C71 H71 119.7
C61 C71 C81 120.6(3)
C81 C71 H71 119.7
C71 C81 H81 120.1
C91 C81 C71 119.8(4)
C91 C81 H81 120.1
C81 C91 H91 119.9
C101 C91 C81 120.1(3)
C101 C91 H91 119.9
C91 C101 H101 120.0
C91 C101 C111 119.9(4)
C111 C101 H101 120.0
C61 C111 C101 121.2(3)
C61 C111 H111 119.4
C101 C111 H111 119.4
N11 C121 H12A 108.9
N11 C121 H12B 108.9
N11 C121 C131 113.5(2)
H12A C121 H12B 107.7
C131 C121 H12A 108.9
C131 C121 H12B 108.9
C181 C131 C121 122.3(2)
C141 C131 C121 118.4(2)
C141 C131 C181 119.2(3)
C131 C181 H181 119.9
C171 C181 C131 120.1(3)
C171 C181 H181 119.9
C181 C171 H171 119.8
C161 C171 C181 120.4(3)
C161 C171 H171 119.8
C171 C161 H161 120.1
C171 C161 C151 119.7(3)
C151 C161 H161 120.1
C161 C151 H151 119.8
C161 C151 C141 120.4(3)
C141 C151 H151 119.8
C131 C141 C151 120.1(3)
C131 C141 H141 120.0
C151 C141 H141 120.0
C11 C21 S21 118.51(17)
N11 C21 S21 122.7(2)
N11 C21 C11 118.8(2)
C12 C22 C42 119.9(2)
C12 C22 C32 121.8(3)
C32 C22 C42 118.2(2)
N22 C42 C22 178.2(3)
N12 C32 C22 179.9(5)
N21 C41A H41A 108.9
N21 C41A H41B 108.9
H41A C41A H41B 107.7
C31A C41A N21 113.5(9)
C31A C41A H41A 108.9
C31A C41A H41B 108.9
N11 C31A C41A 106.5(8)
N11 C31A H31A 110.4
N11 C31A H31B 110.4
C41A C31A H31A 110.4
C41A C31A H31B 110.4
H31A C31A H31B 108.6
N11 C31 H31C 108.1
N11 C31 H31D 108.1
H31C C31 H31D 107.3
C41 C31 N11 116.9(13)
C41 C31 H31C 108.1
C41 C31 H31D 108.1
N21 C41 C31 105.6(12)
N21 C41 H41C 110.6
N21 C41 H41D 110.6
C31 C41 H41C 110.6
C31 C41 H41D 110.6
H41C C41 H41D 108.8

loop_
_geom_bond_atom_site_label_1
_geom_bond_atom_site_label_2
_geom_bond_distance
Ni S11 2.1608(8)
Ni S21 2.1512(10)
Ni S12 2.2016(9)
Ni S22 2.1941(8)
S11 C11 1.686(2)
S21 C21 1.680(3)
S12 C12 1.724(3)
S22 C12 1.712(3)
C11 N21 1.314(3)
C11 C21 1.495(4)
N11 C121 1.476(3)
N11 C21 1.316(3)
N11 C31A 1.475(6)
N11 C31 1.518(10)
C12 C22 1.378(3)
N22 C42 1.136(4)
N12 C32 1.136(4)
N21 C51 1.467(3)
N21 C41A 1.507(10)
N21 C41 1.442(15)
C51 H51A 0.9700
C51 H51B 0.9700
C51 C61 1.506(4)
C61 C71 1.374(4)
C61 C111 1.375(4)
C71 H71 0.9300
C71 C81 1.378(5)
C81 H81 0.9300
C81 C91 1.377(5)
C91 H91 0.9300
C91 C101 1.353(5)
C101 H101 0.9300
C101 C111 1.376(4)
C111 H111 0.9300
C121 H12A 0.9700
C121 H12B 0.9700
C121 C131 1.499(4)
C131 C181 1.377(4)
C131 C141 1.375(4)
C181 H181 0.9300
C181 C171 1.375(4)
C171 H171 0.9300
C171 C161 1.364(5)
C161 H161 0.9300
C161 C151 1.366(5)
C151 H151 0.9300
C151 C141 1.378(4)
C141 H141 0.9300
C22 C42 1.426(4)
C22 C32 1.416(4)
C41A H41A 0.9700
C41A H41B 0.9700
C41A C31A 1.494(13)
C31A H31A 0.9700
C31A H31B 0.9700
C31 H31C 0.9700
C31 H31D 0.9700
C31 C41 1.476(16)
C41 H41C 0.9700
C41 H41D 0.9700
